data_4076466
loop_
_publ_author_name
'Solomon, S. A.'
'Del Grosso, A.'
'Clark, E. R.'
'Bagutski, V.'
'McDouall, J. J. W.'
'Ingleson, M. J.'

_publ_section_title
;
 Reactivity of Lewis Acid Activated Diaza- and Dithiaboroles in
 Electrophilic Arene Borylation
;
_journal_issue 5
_journal_name_full Organometallics
_journal_page_first 1908
_journal_paper_doi 10.1021/om201228e
_journal_volume 31
_journal_year 2012
_chemical_formula_moiety 'C18 H31 Al B Cl4 O2 P'
_chemical_formula_sum 'C18 H31 Al B Cl4 O2 P'
_chemical_formula_weight 489.99
_chemical_name_systematic
; 
 ? 
;
_space_group_IT_number 14
_symmetry_cell_setting monoclinic
_symmetry_space_group_name_Hall '-P 2ybc'
_symmetry_space_group_name_H-M 'P 1 21/c 1'
_atom_sites_solution_hydrogens geom
_atom_sites_solution_primary direct
_atom_sites_solution_secondary difmap
_audit_creation_method SHELXL-97
_cell_angle_alpha 90.00
_cell_angle_beta 102.448(4)
_cell_angle_gamma 90.00
_cell_formula_units_Z 4
_cell_length_a 12.3046(5)
_cell_length_b 11.8986(5)
_cell_length_c 16.7732(7)
_cell_measurement_reflns_used 3844
_cell_measurement_temperature 100(2)
_cell_measurement_theta_max 28.5818
_cell_measurement_theta_min 3.0094
_cell_volume 2397.99(18)
_computing_cell_refinement
;
CrysAlis RED, Oxford Diffraction Ltd.,
Version 1.171.33.52 (release 06-11-2009 CrysAlis171 .NET)
(compiled Nov  6 2009,16:24:50)
;
_computing_data_collection
;
CrysAlis CCD, Oxford Diffraction Ltd.,
Version 1.171.33.52 (release 06-11-2009 CrysAlis171 .NET)
(compiled Nov  6 2009,16:24:50)
;
_computing_data_reduction
;
CrysAlis RED, Oxford Diffraction Ltd.,
Version 1.171.33.52 (release 06-11-2009 CrysAlis171 .NET)
(compiled Nov  6 2009,16:24:50)
;
_computing_molecular_graphics 'SHELXL-97 (Sheldrick, 1997)'
_computing_publication_material 'SHELXL-97 (Sheldrick, 1997)'
_computing_structure_refinement 'SHELXL-97 (Sheldrick, 1997)'
_computing_structure_solution 'SHELXS-97 (Sheldrick, 1990)'
_diffrn_ambient_temperature 100(2)
_diffrn_detector_area_resol_mean 8.3367
_diffrn_measured_fraction_theta_full 0.997
_diffrn_measured_fraction_theta_max 0.997
_diffrn_measurement_device_type 'Oxford Diffraction XCalibur 2'
_diffrn_measurement_method 'phi and omega'
_diffrn_radiation_monochromator graphite
_diffrn_radiation_source 'Enhance (Mo) X-ray Source'
_diffrn_radiation_type MoK\a
_diffrn_radiation_wavelength 0.71073
_diffrn_reflns_av_R_equivalents 0.0515
_diffrn_reflns_av_sigmaI/netI 0.0696
_diffrn_reflns_limit_h_max 14
_diffrn_reflns_limit_h_min -12
_diffrn_reflns_limit_k_max 14
_diffrn_reflns_limit_k_min -9
_diffrn_reflns_limit_l_max 16
_diffrn_reflns_limit_l_min -19
_diffrn_reflns_number 8203
_diffrn_reflns_theta_full 25.03
_diffrn_reflns_theta_max 25.03
_diffrn_reflns_theta_min 3.72
_exptl_absorpt_coefficient_mu 0.609
_exptl_absorpt_correction_T_max 0.8879
_exptl_absorpt_correction_T_min 0.7928
_exptl_absorpt_correction_type multi-scan
_exptl_absorpt_process_details
;
CrysAlis RED, Oxford Diffraction Ltd.,
Version 1.171.34.9 (release 08-12-2009 CrysAlis171 .NET)
(compiled Dec  8 2009,17:31:18)
Empirical absorption correction using spherical harmonics,
 implemented in SCALE3 ABSPACK scaling algorithm.
;
_exptl_crystal_colour colorless
_exptl_crystal_density_diffrn 1.357
_exptl_crystal_density_method 'not measured'
_exptl_crystal_description prism
_exptl_crystal_F_000 1024
_exptl_crystal_size_max 0.40
_exptl_crystal_size_mid 0.30
_exptl_crystal_size_min 0.20
_refine_diff_density_max 0.534
_refine_diff_density_min -0.414
_refine_diff_density_rms 0.096
_refine_ls_extinction_method none
_refine_ls_goodness_of_fit_ref 0.992
_refine_ls_hydrogen_treatment constr
_refine_ls_matrix_type full
_refine_ls_number_parameters 253
_refine_ls_number_reflns 4226
_refine_ls_number_restraints 0
_refine_ls_restrained_S_all 0.992
_refine_ls_R_factor_all 0.0644
_refine_ls_R_factor_gt 0.0441
_refine_ls_shift/su_max 0.000
_refine_ls_shift/su_mean 0.000
_refine_ls_structure_factor_coef Fsqd
_refine_ls_weighting_details 'calc w=1/[\s^2^(Fo^2^)+(0.0588P)^2^+0.0000P] where P=(Fo^2^+2Fc^2^)/3'
_refine_ls_weighting_scheme calc
_refine_ls_wR_factor_gt 0.1093
_refine_ls_wR_factor_ref 0.1135
_reflns_number_gt 2947
_reflns_number_total 4226
_reflns_threshold_expression >2sigma(I)
_cod_data_source_file om201228e_si_001.cif
_cod_data_source_block c:\workdo~1\crystals\omji11~3\omji119
_cod_original_cell_volume 2397.99(17)
_cod_original_sg_symbol_H-M P21/c
_cod_database_code 4076466

loop_
_symmetry_equiv_pos_as_xyz
'x, y, z'
'-x, y+1/2, -z+1/2'
'-x, -y, -z'
'x, -y-1/2, z-1/2'

loop_
_atom_site_label
_atom_site_type_symbol
_atom_site_fract_x
_atom_site_fract_y
_atom_site_fract_z
_atom_site_U_iso_or_equiv
_atom_site_adp_type
_atom_site_occupancy
_atom_site_symmetry_multiplicity
_atom_site_calc_flag
_atom_site_refinement_flags
B1 B 0.8226(3) 0.7539(3) 0.0484(2) 0.0166(8) Uani 1 1 d .
P1 P 0.69982(7) 0.76118(7) 0.10412(5) 0.0146(2) Uani 1 1 d .
O1 O 0.87408(18) 0.84696(17) 0.02657(12) 0.0179(5) Uani 1 1 d .
O2 O 0.84956(17) 0.65667(17) 0.01398(12) 0.0185(5) Uani 1 1 d .
C1 C 0.9398(3) 0.8055(3) -0.02559(18) 0.0161(7) Uani 1 1 d .
C2 C 1.0079(3) 0.8636(3) -0.06516(18) 0.0200(7) Uani 1 1 d .
H2 H 1.0165 0.9428 -0.0609 0.024 Uiso 1 1 calc R
C3 C 1.0639(3) 0.7982(3) -0.1124(2) 0.0229(8) Uani 1 1 d .
H3 H 1.1134 0.8339 -0.1406 0.027 Uiso 1 1 calc R
C4 C 1.0498(3) 0.6828(3) -0.1195(2) 0.0249(8) Uani 1 1 d .
H4 H 1.0893 0.6419 -0.1528 0.030 Uiso 1 1 calc R
C5 C 0.9789(3) 0.6252(3) -0.07895(18) 0.0210(7) Uani 1 1 d .
H5 H 0.9685 0.5462 -0.0834 0.025 Uiso 1 1 calc R
C6 C 0.9255(3) 0.6905(3) -0.03230(18) 0.0180(7) Uani 1 1 d .
C7 C 0.5786(3) 0.7562(3) 0.01268(19) 0.0192(7) Uani 1 1 d .
C8 C 0.6045(3) 0.8267(3) -0.05799(19) 0.0235(8) Uani 1 1 d .
H8A H 0.6703 0.7960 -0.0744 0.035 Uiso 1 1 calc R
H8B H 0.6190 0.9047 -0.0400 0.035 Uiso 1 1 calc R
H8C H 0.5408 0.8243 -0.1045 0.035 Uiso 1 1 calc R
C9 C 0.4713(3) 0.7972(3) 0.0355(2) 0.0273(8) Uani 1 1 d .
H9A H 0.4085 0.7862 -0.0108 0.041 Uiso 1 1 calc R
H9B H 0.4783 0.8773 0.0495 0.041 Uiso 1 1 calc R
H9C H 0.4585 0.7545 0.0826 0.041 Uiso 1 1 calc R
C10 C 0.5602(3) 0.6358(3) -0.0195(2) 0.0298(9) Uani 1 1 d .
H10A H 0.5008 0.6350 -0.0689 0.045 Uiso 1 1 calc R
H10B H 0.5390 0.5880 0.0222 0.045 Uiso 1 1 calc R
H10C H 0.6291 0.6072 -0.0325 0.045 Uiso 1 1 calc R
C11 C 0.7050(3) 0.6367(3) 0.1746(2) 0.0215(7) Uani 1 1 d .
C12 C 0.7428(3) 0.5317(3) 0.1355(2) 0.0294(9) Uani 1 1 d .
H12A H 0.8182 0.5434 0.1269 0.044 Uiso 1 1 calc R
H12B H 0.6919 0.5173 0.0830 0.044 Uiso 1 1 calc R
H12C H 0.7425 0.4671 0.1717 0.044 Uiso 1 1 calc R
C13 C 0.5911(3) 0.6160(3) 0.1959(2) 0.0262(8) Uani 1 1 d .
H13A H 0.5964 0.5517 0.2330 0.039 Uiso 1 1 calc R
H13B H 0.5355 0.6003 0.1458 0.039 Uiso 1 1 calc R
H13C H 0.5688 0.6830 0.2225 0.039 Uiso 1 1 calc R
C14 C 0.7916(3) 0.6575(3) 0.2534(2) 0.0287(8) Uani 1 1 d .
H14A H 0.7983 0.5903 0.2880 0.043 Uiso 1 1 calc R
H14B H 0.7684 0.7214 0.2826 0.043 Uiso 1 1 calc R
H14C H 0.8638 0.6740 0.2402 0.043 Uiso 1 1 calc R
C15 C 0.7099(3) 0.9000(3) 0.15921(19) 0.0195(7) Uani 1 1 d .
C16 C 0.6836(3) 0.9961(3) 0.0980(2) 0.0240(8) Uani 1 1 d .
H16A H 0.6946 1.0680 0.1270 0.036 Uiso 1 1 calc R
H16B H 0.6061 0.9902 0.0680 0.036 Uiso 1 1 calc R
H16C H 0.7332 0.9919 0.0595 0.036 Uiso 1 1 calc R
C17 C 0.8297(3) 0.9180(3) 0.20734(19) 0.0248(8) Uani 1 1 d .
H17A H 0.8808 0.9144 0.1700 0.037 Uiso 1 1 calc R
H17B H 0.8490 0.8593 0.2490 0.037 Uiso 1 1 calc R
H17C H 0.8356 0.9919 0.2338 0.037 Uiso 1 1 calc R
C18 C 0.6291(3) 0.9057(3) 0.2175(2) 0.0286(8) Uani 1 1 d .
H18A H 0.6503 0.8492 0.2606 0.043 Uiso 1 1 calc R
H18B H 0.5532 0.8908 0.1870 0.043 Uiso 1 1 calc R
H18C H 0.6325 0.9806 0.2422 0.043 Uiso 1 1 calc R
Cl1 Cl 0.23426(7) 0.90384(7) 0.10071(5) 0.0264(2) Uani 1 1 d .
Cl2 Cl 0.06105(7) 0.71630(8) 0.17617(5) 0.0300(2) Uani 1 1 d .
Cl3 Cl 0.26464(7) 0.60801(7) 0.08656(5) 0.0283(2) Uani 1 1 d .
Cl4 Cl 0.34073(7) 0.74938(7) 0.27221(5) 0.0262(2) Uani 1 1 d .
Al1 Al 0.22475(8) 0.74492(8) 0.15669(5) 0.0167(2) Uani 1 1 d .

loop_
_atom_site_aniso_label
_atom_site_aniso_U_11
_atom_site_aniso_U_22
_atom_site_aniso_U_33
_atom_site_aniso_U_23
_atom_site_aniso_U_13
_atom_site_aniso_U_12
B1 0.0170(18) 0.0193(19) 0.0141(17) 0.0023(16) 0.0047(15) 0.0014(16)
P1 0.0159(4) 0.0153(4) 0.0142(4) 0.0020(3) 0.0067(3) 0.0005(3)
O1 0.0248(12) 0.0159(11) 0.0168(11) -0.0009(9) 0.0131(10) -0.0005(10)
O2 0.0247(13) 0.0160(11) 0.0176(12) 0.0000(9) 0.0112(10) 0.0010(10)
C1 0.0179(17) 0.0203(17) 0.0107(16) -0.0028(13) 0.0041(13) 0.0007(14)
C2 0.0255(18) 0.0204(17) 0.0143(16) -0.0004(14) 0.0049(14) -0.0052(15)
C3 0.0207(18) 0.035(2) 0.0153(17) -0.0008(15) 0.0097(14) -0.0036(16)
C4 0.027(2) 0.033(2) 0.0173(18) -0.0023(15) 0.0108(15) 0.0073(16)
C5 0.0320(19) 0.0176(16) 0.0138(16) -0.0003(14) 0.0059(15) 0.0052(15)
C6 0.0179(17) 0.0235(18) 0.0142(16) 0.0050(14) 0.0066(14) -0.0009(14)
C7 0.0183(16) 0.0198(17) 0.0188(17) 0.0040(14) 0.0023(14) -0.0008(14)
C8 0.0263(19) 0.0262(18) 0.0168(17) 0.0041(15) 0.0023(15) -0.0051(15)
C9 0.0173(18) 0.0315(19) 0.033(2) 0.0113(17) 0.0048(16) -0.0016(16)
C10 0.032(2) 0.0238(18) 0.030(2) -0.0010(16) -0.0010(17) -0.0080(16)
C11 0.0205(17) 0.0225(17) 0.0237(18) 0.0106(15) 0.0096(15) 0.0015(15)
C12 0.037(2) 0.0179(17) 0.039(2) 0.0105(16) 0.0192(18) 0.0074(16)
C13 0.0276(19) 0.0242(18) 0.0308(19) 0.0088(16) 0.0148(16) -0.0003(16)
C14 0.0251(19) 0.036(2) 0.0259(19) 0.0128(17) 0.0086(16) 0.0008(16)
C15 0.0253(18) 0.0170(16) 0.0189(17) -0.0024(14) 0.0109(14) 0.0004(14)
C16 0.0326(19) 0.0171(17) 0.0253(18) 0.0017(15) 0.0132(16) 0.0024(15)
C17 0.033(2) 0.0254(18) 0.0169(17) -0.0021(15) 0.0068(15) -0.0037(16)
C18 0.041(2) 0.0239(19) 0.028(2) -0.0004(16) 0.0225(17) 0.0016(17)
Cl1 0.0386(5) 0.0201(4) 0.0214(4) 0.0037(3) 0.0082(4) 0.0002(4)
Cl2 0.0208(4) 0.0507(6) 0.0209(4) 0.0079(4) 0.0098(4) 0.0026(4)
Cl3 0.0333(5) 0.0230(4) 0.0320(5) -0.0090(4) 0.0143(4) -0.0023(4)
Cl4 0.0290(5) 0.0252(4) 0.0207(4) 0.0009(4) -0.0030(3) 0.0017(4)
Al1 0.0196(5) 0.0181(5) 0.0139(5) 0.0008(4) 0.0066(4) 0.0015(4)

loop_
_atom_type_symbol
_atom_type_description
_atom_type_scat_dispersion_real
_atom_type_scat_dispersion_imag
_atom_type_scat_source
C C 0.0033 0.0016 'International Tables Vol C Tables 4.2.6.8 and 6.1.1.4'
H H 0.0000 0.0000 'International Tables Vol C Tables 4.2.6.8 and 6.1.1.4'
B B 0.0013 0.0007 'International Tables Vol C Tables 4.2.6.8 and 6.1.1.4'
O O 0.0106 0.0060 'International Tables Vol C Tables 4.2.6.8 and 6.1.1.4'
Al Al 0.0645 0.0514 'International Tables Vol C Tables 4.2.6.8 and 6.1.1.4'
P P 0.1023 0.0942 'International Tables Vol C Tables 4.2.6.8 and 6.1.1.4'
Cl Cl 0.1484 0.1585 'International Tables Vol C Tables 4.2.6.8 and 6.1.1.4'

loop_
_geom_angle_atom_site_label_1
_geom_angle_atom_site_label_2
_geom_angle_atom_site_label_3
_geom_angle
O1 B1 O2 113.9(3)
O1 B1 P1 123.2(2)
O2 B1 P1 121.8(2)
C15 P1 C11 113.02(15)
C15 P1 C7 112.44(14)
C11 P1 C7 113.35(14)
C15 P1 B1 107.43(15)
C11 P1 B1 109.98(15)
C7 P1 B1 99.61(15)
B1 O1 C1 104.2(2)
B1 O2 C6 104.1(2)
C2 C1 C6 122.9(3)
C2 C1 O1 128.5(3)
C6 C1 O1 108.6(3)
C1 C2 C3 115.1(3)
C1 C2 H2 122.4
C3 C2 H2 122.4
C4 C3 C2 122.3(3)
C4 C3 H3 118.8
C2 C3 H3 118.8
C3 C4 C5 121.6(3)
C3 C4 H4 119.2
C5 C4 H4 119.2
C6 C5 C4 115.3(3)
C6 C5 H5 122.4
C4 C5 H5 122.4
C5 C6 C1 122.8(3)
C5 C6 O2 128.0(3)
C1 C6 O2 109.2(3)
C10 C7 C9 108.5(3)
C10 C7 C8 106.1(3)
C9 C7 C8 110.6(3)
C10 C7 P1 110.2(2)
C9 C7 P1 111.0(2)
C8 C7 P1 110.4(2)
C7 C8 H8A 109.5
C7 C8 H8B 109.5
H8A C8 H8B 109.5
C7 C8 H8C 109.5
H8A C8 H8C 109.5
H8B C8 H8C 109.5
C7 C9 H9A 109.5
C7 C9 H9B 109.5
H9A C9 H9B 109.5
C7 C9 H9C 109.5
H9A C9 H9C 109.5
H9B C9 H9C 109.5
C7 C10 H10A 109.5
C7 C10 H10B 109.5
H10A C10 H10B 109.5
C7 C10 H10C 109.5
H10A C10 H10C 109.5
H10B C10 H10C 109.5
C14 C11 C12 106.4(3)
C14 C11 C13 109.0(3)
C12 C11 C13 110.2(3)
C14 C11 P1 109.7(2)
C12 C11 P1 110.2(2)
C13 C11 P1 111.2(2)
C11 C12 H12A 109.5
C11 C12 H12B 109.5
H12A C12 H12B 109.5
C11 C12 H12C 109.5
H12A C12 H12C 109.5
H12B C12 H12C 109.5
C11 C13 H13A 109.5
C11 C13 H13B 109.5
H13A C13 H13B 109.5
C11 C13 H13C 109.5
H13A C13 H13C 109.5
H13B C13 H13C 109.5
C11 C14 H14A 109.5
C11 C14 H14B 109.5
H14A C14 H14B 109.5
C11 C14 H14C 109.5
H14A C14 H14C 109.5
H14B C14 H14C 109.5
C16 C15 C17 106.8(3)
C16 C15 C18 108.8(3)
C17 C15 C18 109.8(3)
C16 C15 P1 110.2(2)
C17 C15 P1 109.6(2)
C18 C15 P1 111.5(2)
C15 C16 H16A 109.5
C15 C16 H16B 109.5
H16A C16 H16B 109.5
C15 C16 H16C 109.5
H16A C16 H16C 109.5
H16B C16 H16C 109.5
C15 C17 H17A 109.5
C15 C17 H17B 109.5
H17A C17 H17B 109.5
C15 C17 H17C 109.5
H17A C17 H17C 109.5
H17B C17 H17C 109.5
C15 C18 H18A 109.5
C15 C18 H18B 109.5
H18A C18 H18B 109.5
C15 C18 H18C 109.5
H18A C18 H18C 109.5
H18B C18 H18C 109.5
Cl1 Al1 Cl3 113.31(5)
Cl1 Al1 Cl2 110.66(5)
Cl3 Al1 Cl2 107.45(5)
Cl1 Al1 Cl4 106.72(5)
Cl3 Al1 Cl4 109.30(5)
Cl2 Al1 Cl4 109.35(5)

loop_
_geom_bond_atom_site_label_1
_geom_bond_atom_site_label_2
_geom_bond_distance
B1 O1 1.365(4)
B1 O2 1.365(4)
B1 P1 1.942(4)
P1 C15 1.884(3)
P1 C11 1.888(3)
P1 C7 1.896(3)
O1 C1 1.403(4)
O2 C6 1.397(4)
C1 C2 1.364(4)
C1 C6 1.380(4)
C2 C3 1.393(4)
C2 H2 0.9500
C3 C4 1.385(5)
C3 H3 0.9500
C4 C5 1.396(4)
C4 H4 0.9500
C5 C6 1.367(4)
C5 H5 0.9500
C7 C10 1.531(4)
C7 C9 1.532(4)
C7 C8 1.541(4)
C8 H8A 0.9800
C8 H8B 0.9800
C8 H8C 0.9800
C9 H9A 0.9800
C9 H9B 0.9800
C9 H9C 0.9800
C10 H10A 0.9800
C10 H10B 0.9800
C10 H10C 0.9800
C11 C14 1.529(5)
C11 C12 1.529(5)
C11 C13 1.539(4)
C12 H12A 0.9800
C12 H12B 0.9800
C12 H12C 0.9800
C13 H13A 0.9800
C13 H13B 0.9800
C13 H13C 0.9800
C14 H14A 0.9800
C14 H14B 0.9800
C14 H14C 0.9800
C15 C16 1.525(4)
C15 C17 1.535(5)
C15 C18 1.539(4)
C16 H16A 0.9800
C16 H16B 0.9800
C16 H16C 0.9800
C17 H17A 0.9800
C17 H17B 0.9800
C17 H17C 0.9800
C18 H18A 0.9800
C18 H18B 0.9800
C18 H18C 0.9800
Cl1 Al1 2.1255(12)
Cl2 Al1 2.1363(13)
Cl3 Al1 2.1277(12)
Cl4 Al1 2.1451(12)

loop_
_geom_torsion_atom_site_label_1
_geom_torsion_atom_site_label_2
_geom_torsion_atom_site_label_3
_geom_torsion_atom_site_label_4
_geom_torsion
O1 B1 P1 C15 -24.0(3)
O2 B1 P1 C15 169.0(3)
O1 B1 P1 C11 -147.4(3)
O2 B1 P1 C11 45.6(3)
O1 B1 P1 C7 93.3(3)
O2 B1 P1 C7 -73.7(3)
O2 B1 O1 C1 -0.4(3)
P1 B1 O1 C1 -168.2(2)
O1 B1 O2 C6 1.0(3)
P1 B1 O2 C6 169.0(2)
B1 O1 C1 C2 179.5(3)
B1 O1 C1 C6 -0.4(3)
C6 C1 C2 C3 -0.9(5)
O1 C1 C2 C3 179.2(3)
C1 C2 C3 C4 1.0(5)
C2 C3 C4 C5 -0.6(5)
C3 C4 C5 C6 -0.1(5)
C4 C5 C6 C1 0.3(5)
C4 C5 C6 O2 179.2(3)
C2 C1 C6 C5 0.3(5)
O1 C1 C6 C5 -179.8(3)
C2 C1 C6 O2 -178.9(3)
O1 C1 C6 O2 1.0(3)
B1 O2 C6 C5 179.7(3)
B1 O2 C6 C1 -1.2(3)
C15 P1 C7 C10 -168.9(2)
C11 P1 C7 C10 -39.1(3)
B1 P1 C7 C10 77.6(3)
C15 P1 C7 C9 -48.7(3)
C11 P1 C7 C9 81.0(2)
B1 P1 C7 C9 -162.2(2)
C15 P1 C7 C8 74.2(2)
C11 P1 C7 C8 -156.1(2)
B1 P1 C7 C8 -39.3(2)
C15 P1 C11 C14 -40.6(3)
C7 P1 C11 C14 -170.0(2)
B1 P1 C11 C14 79.5(3)
C15 P1 C11 C12 -157.4(2)
C7 P1 C11 C12 73.1(3)
B1 P1 C11 C12 -37.4(3)
C15 P1 C11 C13 80.1(3)
C7 P1 C11 C13 -49.4(3)
B1 P1 C11 C13 -159.9(2)
C11 P1 C15 C16 -169.4(2)
C7 P1 C15 C16 -39.5(3)
B1 P1 C15 C16 69.1(3)
C11 P1 C15 C17 73.3(2)
C7 P1 C15 C17 -156.8(2)
B1 P1 C15 C17 -48.2(2)
C11 P1 C15 C18 -48.4(3)
C7 P1 C15 C18 81.5(3)
B1 P1 C15 C18 -169.9(2)
